data_4063962
loop_
_publ_author_name
'Han, Ying-Feng'
'Li, Hao'
'Hu, Ping'
'Jin, Guo-Xin'

_publ_section_title
;
 Alkyne Insertion Induced Regiospecific C&#x2212;H Activation with
 [Cp*MCl2]2(M = Ir, Rh)
;
_journal_issue 4
_journal_name_full Organometallics
_journal_page_first 905
_journal_paper_doi 10.1021/om101064v
_journal_volume 30
_journal_year 2011
_chemical_formula_sum 'C43 H38 Ir N O4'
_chemical_formula_weight 824.94
_chemical_name_systematic
; 
 ? 
;
_space_group_IT_number 2
_symmetry_cell_setting triclinic
_symmetry_space_group_name_Hall '-P 1'
_symmetry_space_group_name_H-M 'P -1'
_atom_sites_solution_hydrogens geom
_atom_sites_solution_primary direct
_atom_sites_solution_secondary difmap
_audit_creation_method SHELXL-97
_cell_angle_alpha 99.198(4)
_cell_angle_beta 107.805(4)
_cell_angle_gamma 109.725(4)
_cell_formula_units_Z 2
_cell_length_a 11.036(3)
_cell_length_b 11.880(3)
_cell_length_c 15.048(4)
_cell_measurement_reflns_used 869
_cell_measurement_temperature 293(2)
_cell_measurement_theta_max 20.734
_cell_measurement_theta_min 2.740
_cell_volume 1690.3(8)
_computing_cell_refinement 'Bruker SMART'
_computing_data_collection 'Bruker SMART'
_computing_data_reduction 'Bruker SHELXTL'
_computing_molecular_graphics 'Bruker SHELXTL'
_computing_publication_material 'Bruker SHELXTL'
_computing_structure_refinement 'SHELXL-97 (Sheldrick, 1997)'
_computing_structure_solution 'SHELXS-97 (Sheldrick, 1990)'
_diffrn_ambient_temperature 293(2)
_diffrn_measured_fraction_theta_full 0.982
_diffrn_measured_fraction_theta_max 0.982
_diffrn_measurement_device_type 'CCD area detector'
_diffrn_measurement_method 'phi and omega scans'
_diffrn_radiation_monochromator graphite
_diffrn_radiation_source 'fine-focus sealed tube'
_diffrn_radiation_type MoK\a
_diffrn_radiation_wavelength 0.71073
_diffrn_reflns_av_R_equivalents 0.0539
_diffrn_reflns_av_sigmaI/netI 0.1404
_diffrn_reflns_limit_h_max 12
_diffrn_reflns_limit_h_min -13
_diffrn_reflns_limit_k_max 6
_diffrn_reflns_limit_k_min -14
_diffrn_reflns_limit_l_max 17
_diffrn_reflns_limit_l_min -17
_diffrn_reflns_number 7061
_diffrn_reflns_theta_full 25.01
_diffrn_reflns_theta_max 25.01
_diffrn_reflns_theta_min 1.49
_diffrn_standards_decay_% 3.11
_exptl_absorpt_coefficient_mu 3.996
_exptl_absorpt_correction_T_max 0.7405
_exptl_absorpt_correction_T_min 0.6456
_exptl_absorpt_correction_type multi-scan
_exptl_absorpt_process_details sadabs
_exptl_crystal_colour yellow
_exptl_crystal_density_diffrn 1.621
_exptl_crystal_density_method 'not measured'
_exptl_crystal_description prism
_exptl_crystal_F_000 824
_exptl_crystal_size_max 0.12
_exptl_crystal_size_mid 0.10
_exptl_crystal_size_min 0.08
_refine_diff_density_max 0.782
_refine_diff_density_min -1.138
_refine_diff_density_rms 0.119
_refine_ls_extinction_method none
_refine_ls_goodness_of_fit_ref 0.753
_refine_ls_hydrogen_treatment mixed
_refine_ls_matrix_type full
_refine_ls_number_parameters 453
_refine_ls_number_reflns 5842
_refine_ls_number_restraints 1
_refine_ls_restrained_S_all 0.753
_refine_ls_R_factor_all 0.0665
_refine_ls_R_factor_gt 0.0409
_refine_ls_shift/su_max 0.001
_refine_ls_shift/su_mean 0.000
_refine_ls_structure_factor_coef Fsqd
_refine_ls_weighting_details 'calc w=1/[\s^2^(Fo^2^)+(0.0000P)^2^+0.0000P] where P=(Fo^2^+2Fc^2^)/3'
_refine_ls_weighting_scheme calc
_refine_ls_wR_factor_gt 0.0542
_refine_ls_wR_factor_ref 0.0585
_reflns_number_gt 4028
_reflns_number_total 5842
_reflns_threshold_expression >2sigma(I)
_cod_data_source_file om101064v_si_002.cif
_cod_data_source_block 6
_cod_depositor_comments
;
The following automatic conversions were performed:

'_symmetry_cell_setting' value 'Triclinic' changed to 'triclinic'
according to /home/saulius/struct/CIF-dictionaries/cif_core.dic
dictionary named 'cif_core.dic' version 2.4.1 from 2010-06-29.

Automatic conversion script
Id: cif_fix_values 1715 2011-07-08 13:25:40Z adriana 
;
_cod_original_sg_symbol_H-M P-1
_cod_database_code 4063962

loop_
_symmetry_equiv_pos_as_xyz
'x, y, z'
'-x, -y, -z'

loop_
_atom_site_label
_atom_site_type_symbol
_atom_site_fract_x
_atom_site_fract_y
_atom_site_fract_z
_atom_site_U_iso_or_equiv
_atom_site_adp_type
_atom_site_occupancy
_atom_site_symmetry_multiplicity
_atom_site_calc_flag
_atom_site_refinement_flags
Ir1 Ir 0.52604(3) 0.33718(3) 0.26589(2) 0.03543(9) Uani 1 1 d .
N1 N 0.4706(6) 0.4681(5) 0.1985(4) 0.0392(15) Uani 1 1 d D
H1 H 0.384(2) 0.445(4) 0.184(3) 0.011(16) Uiso 1 1 d D
O1 O 0.8274(4) 0.2878(4) 0.2929(3) 0.0510(13) Uani 1 1 d .
O2 O 0.8738(5) 0.4566(4) 0.2381(3) 0.0542(14) Uani 1 1 d .
O3 O 0.6915(5) 0.2965(4) -0.0373(3) 0.0592(15) Uani 1 1 d .
O4 O 0.7716(5) 0.2147(5) 0.0803(3) 0.0578(14) Uani 1 1 d .
C1 C 0.3909(6) 0.3394(6) 0.0265(4) 0.0317(16) Uani 1 1 d .
C2 C 0.4526(7) 0.2560(6) 0.0170(5) 0.0399(18) Uani 1 1 d .
C3 C 0.3773(7) 0.1446(6) -0.0575(5) 0.0463(19) Uani 1 1 d .
H3 H 0.4175 0.0878 -0.0625 0.056 Uiso 1 1 calc R
C4 C 0.1690(8) -0.0013(7) -0.2035(5) 0.061(2) Uani 1 1 d .
H4 H 0.2094 -0.0579 -0.2090 0.074 Uiso 1 1 calc R
C5 C 0.0402(9) -0.0273(8) -0.2692(5) 0.071(3) Uani 1 1 d .
H5 H -0.0061 -0.1008 -0.3206 0.086 Uiso 1 1 calc R
C6 C -0.1630(9) 0.0277(9) -0.3274(6) 0.084(3) Uani 1 1 d .
H6 H -0.2112 -0.0456 -0.3791 0.101 Uiso 1 1 calc R
C7 C -0.2219(10) 0.1092(10) -0.3138(7) 0.091(4) Uani 1 1 d .
H7 H -0.3096 0.0919 -0.3594 0.109 Uiso 1 1 calc R
C8 C -0.1587(9) 0.2160(9) -0.2361(7) 0.088(3) Uani 1 1 d .
H8 H -0.2052 0.2663 -0.2262 0.106 Uiso 1 1 calc R
C9 C 0.0540(8) 0.3615(8) -0.0925(6) 0.064(2) Uani 1 1 d .
H9 H 0.0110 0.4154 -0.0847 0.077 Uiso 1 1 calc R
C10 C 0.1833(7) 0.3919(7) -0.0302(5) 0.050(2) Uani 1 1 d .
H10 H 0.2291 0.4670 0.0198 0.060 Uiso 1 1 calc R
C11 C 0.2425(8) 0.1133(7) -0.1259(5) 0.048(2) Uani 1 1 d .
C12 C -0.0253(8) 0.0572(8) -0.2603(6) 0.060(2) Uani 1 1 d .
C13 C -0.0211(8) 0.2467(9) -0.1719(6) 0.064(3) Uani 1 1 d .
C14 C 0.2540(7) 0.3105(7) -0.0387(5) 0.0407(18) Uani 1 1 d .
C15 C 0.0438(8) 0.1674(8) -0.1824(6) 0.057(2) Uani 1 1 d .
C16 C 0.1818(7) 0.1976(7) -0.1148(5) 0.0423(19) Uani 1 1 d .
C17 C 0.4759(6) 0.4630(6) 0.1004(4) 0.0424(18) Uani 1 1 d .
H17A H 0.4445 0.5236 0.0767 0.051 Uiso 1 1 calc R
H17B H 0.5723 0.4879 0.1072 0.051 Uiso 1 1 calc R
C18 C 0.5513(7) 0.5981(7) 0.2652(5) 0.0428(19) Uani 1 1 d .
C19 C 0.6711(7) 0.6110(7) 0.3417(5) 0.0388(18) Uani 1 1 d .
C20 C 0.6875(6) 0.5020(6) 0.3574(4) 0.0397(18) Uani 1 1 d .
C21 C 0.8069(7) 0.5228(7) 0.4349(5) 0.048(2) Uani 1 1 d .
H21 H 0.8227 0.4549 0.4503 0.058 Uiso 1 1 calc R
C22 C 0.9042(7) 0.6437(8) 0.4904(5) 0.061(2) Uani 1 1 d .
H22 H 0.9847 0.6536 0.5406 0.073 Uiso 1 1 calc R
C23 C 0.8873(8) 0.7480(8) 0.4747(5) 0.063(2) Uani 1 1 d .
H23 H 0.9550 0.8272 0.5131 0.076 Uiso 1 1 calc R
C24 C 0.7659(8) 0.7343(7) 0.3995(5) 0.0457(19) Uani 1 1 d .
C25 C 0.7335(9) 0.8365(7) 0.3830(5) 0.072(3) Uani 1 1 d .
H25 H 0.7952 0.9177 0.4214 0.087 Uiso 1 1 calc R
C26 C 0.6105(10) 0.8150(7) 0.3099(6) 0.074(3) Uani 1 1 d .
H26 H 0.5880 0.8823 0.3014 0.089 Uiso 1 1 calc R
C27 C 0.5166(8) 0.6937(7) 0.2468(5) 0.065(2) Uani 1 1 d .
H27 H 0.4354 0.6802 0.1954 0.078 Uiso 1 1 calc R
C28 C 0.5942(6) 0.2806(6) 0.0846(5) 0.0391(18) Uani 1 1 d .
C29 C 0.6402(6) 0.3214(6) 0.1829(5) 0.0352(17) Uani 1 1 d .
C30 C 0.6876(7) 0.2671(6) 0.0354(5) 0.0417(18) Uani 1 1 d .
C31 C 0.8803(7) 0.2159(7) 0.0476(5) 0.082(3) Uani 1 1 d .
H31A H 0.8443 0.1934 -0.0224 0.123 Uiso 1 1 calc R
H31B H 0.9151 0.1570 0.0692 0.123 Uiso 1 1 calc R
H31C H 0.9546 0.2982 0.0740 0.123 Uiso 1 1 calc R
C32 C 0.7873(7) 0.3473(7) 0.2421(5) 0.0426(19) Uani 1 1 d .
C33 C 1.0204(7) 0.5027(7) 0.3006(5) 0.082(3) Uani 1 1 d .
H33A H 1.0350 0.4421 0.3329 0.123 Uiso 1 1 calc R
H33B H 1.0476 0.5799 0.3484 0.123 Uiso 1 1 calc R
H33C H 1.0757 0.5165 0.2617 0.123 Uiso 1 1 calc R
C34 C 0.4298(7) 0.1322(6) 0.2406(5) 0.0413(18) Uani 1 1 d .
C35 C 0.5201(7) 0.1981(6) 0.3426(5) 0.0422(19) Uani 1 1 d .
C36 C 0.4578(7) 0.2720(6) 0.3812(5) 0.0460(19) Uani 1 1 d .
C37 C 0.3419(7) 0.2623(6) 0.3031(5) 0.0462(19) Uani 1 1 d .
C38 C 0.3195(7) 0.1726(6) 0.2156(5) 0.0415(18) Uani 1 1 d .
C39 C 0.4454(7) 0.0373(6) 0.1746(5) 0.055(2) Uani 1 1 d .
H39A H 0.3921 -0.0444 0.1764 0.082 Uiso 1 1 calc R
H39B H 0.5421 0.0517 0.1952 0.082 Uiso 1 1 calc R
H39C H 0.4122 0.0427 0.1092 0.082 Uiso 1 1 calc R
C40 C 0.6346(7) 0.1670(6) 0.4020(5) 0.060(2) Uani 1 1 d .
H40A H 0.5945 0.0935 0.4202 0.089 Uiso 1 1 calc R
H40B H 0.6960 0.2358 0.4598 0.089 Uiso 1 1 calc R
H40C H 0.6863 0.1519 0.3640 0.089 Uiso 1 1 calc R
C41 C 0.5087(7) 0.3407(6) 0.4863(5) 0.065(2) Uani 1 1 d .
H41A H 0.4545 0.3871 0.4942 0.098 Uiso 1 1 calc R
H41B H 0.6051 0.3973 0.5088 0.098 Uiso 1 1 calc R
H41C H 0.4995 0.2821 0.5235 0.098 Uiso 1 1 calc R
C42 C 0.2455(7) 0.3271(7) 0.3092(5) 0.065(2) Uani 1 1 d .
H42A H 0.1500 0.2674 0.2763 0.098 Uiso 1 1 calc R
H42B H 0.2619 0.3927 0.2786 0.098 Uiso 1 1 calc R
H42C H 0.2637 0.3621 0.3764 0.098 Uiso 1 1 calc R
C43 C 0.1973(6) 0.1223(6) 0.1188(5) 0.054(2) Uani 1 1 d .
H43A H 0.1266 0.0474 0.1177 0.081 Uiso 1 1 calc R
H43B H 0.2278 0.1039 0.0671 0.081 Uiso 1 1 calc R
H43C H 0.1598 0.1837 0.1100 0.081 Uiso 1 1 calc R

loop_
_atom_site_aniso_label
_atom_site_aniso_U_11
_atom_site_aniso_U_22
_atom_site_aniso_U_33
_atom_site_aniso_U_23
_atom_site_aniso_U_13
_atom_site_aniso_U_12
Ir1 0.04027(17) 0.03484(16) 0.03155(15) 0.01013(13) 0.01266(12) 0.01679(13)
N1 0.035(4) 0.040(4) 0.037(4) 0.010(3) 0.011(3) 0.013(3)
O1 0.054(3) 0.054(3) 0.046(3) 0.017(3) 0.014(3) 0.028(3)
O2 0.040(3) 0.060(4) 0.054(3) 0.022(3) 0.011(3) 0.014(3)
O3 0.073(4) 0.074(4) 0.042(3) 0.027(3) 0.025(3) 0.036(3)
O4 0.058(3) 0.086(4) 0.056(3) 0.030(3) 0.028(3) 0.052(3)
C1 0.036(4) 0.038(4) 0.026(4) 0.014(4) 0.011(3) 0.020(4)
C2 0.049(5) 0.041(5) 0.029(4) 0.014(4) 0.014(4) 0.018(4)
C3 0.060(5) 0.041(5) 0.034(4) 0.009(4) 0.014(4) 0.022(4)
C4 0.070(6) 0.048(6) 0.056(5) 0.015(5) 0.026(5) 0.010(5)
C5 0.069(6) 0.060(6) 0.040(5) 0.003(5) 0.006(5) -0.007(5)
C6 0.058(7) 0.093(8) 0.052(6) 0.034(6) -0.007(5) -0.008(6)
C7 0.050(7) 0.111(10) 0.079(8) 0.059(8) -0.004(6) 0.007(7)
C8 0.049(6) 0.100(9) 0.098(8) 0.055(7) 0.013(6) 0.014(6)
C9 0.051(6) 0.080(7) 0.071(6) 0.039(6) 0.018(5) 0.036(5)
C10 0.043(5) 0.071(6) 0.046(5) 0.026(5) 0.017(4) 0.032(4)
C11 0.054(5) 0.037(5) 0.031(4) 0.009(4) 0.009(4) 0.002(4)
C12 0.049(6) 0.066(7) 0.050(6) 0.031(5) 0.012(5) 0.006(5)
C13 0.036(5) 0.080(7) 0.059(6) 0.042(6) 0.004(5) 0.009(5)
C14 0.042(5) 0.045(5) 0.031(4) 0.019(4) 0.012(4) 0.012(4)
C15 0.049(6) 0.057(6) 0.046(5) 0.030(5) 0.009(5) 0.002(5)
C16 0.045(5) 0.044(5) 0.030(4) 0.017(4) 0.010(4) 0.009(4)
C17 0.046(4) 0.053(5) 0.034(4) 0.013(4) 0.015(4) 0.027(4)
C18 0.059(5) 0.039(5) 0.030(4) 0.008(4) 0.021(4) 0.016(4)
C19 0.049(5) 0.037(5) 0.033(4) 0.011(4) 0.019(4) 0.017(4)
C20 0.043(5) 0.048(5) 0.028(4) 0.011(4) 0.016(4) 0.018(4)
C21 0.050(5) 0.058(6) 0.029(4) 0.008(4) 0.009(4) 0.022(4)
C22 0.049(5) 0.067(6) 0.040(5) 0.000(5) 0.001(4) 0.015(5)
C23 0.060(6) 0.055(6) 0.041(5) -0.001(5) 0.012(5) -0.002(5)
C24 0.059(5) 0.040(5) 0.041(5) 0.010(4) 0.022(4) 0.022(4)
C25 0.107(7) 0.036(5) 0.041(5) 0.004(5) 0.017(5) 0.004(5)
C26 0.135(8) 0.042(6) 0.053(6) 0.019(5) 0.031(6) 0.047(6)
C27 0.088(7) 0.051(6) 0.048(5) 0.015(5) 0.008(5) 0.037(5)
C28 0.034(4) 0.052(5) 0.033(4) 0.012(4) 0.010(4) 0.023(4)
C29 0.038(4) 0.039(4) 0.039(4) 0.011(4) 0.014(4) 0.028(4)
C30 0.041(5) 0.039(5) 0.033(4) 0.001(4) 0.011(4) 0.010(4)
C31 0.058(6) 0.126(8) 0.076(6) 0.029(6) 0.024(5) 0.057(6)
C32 0.051(5) 0.041(5) 0.044(5) 0.015(4) 0.027(4) 0.020(4)
C33 0.030(5) 0.094(7) 0.093(7) 0.032(6) 0.006(5) 0.007(5)
C34 0.055(5) 0.040(5) 0.041(4) 0.018(4) 0.026(4) 0.023(4)
C35 0.041(5) 0.035(5) 0.040(5) 0.008(4) 0.014(4) 0.007(4)
C36 0.059(5) 0.041(5) 0.038(5) 0.014(4) 0.027(4) 0.011(4)
C37 0.062(5) 0.041(5) 0.053(5) 0.024(4) 0.038(5) 0.023(4)
C38 0.045(5) 0.034(4) 0.046(5) 0.014(4) 0.022(4) 0.012(4)
C39 0.069(5) 0.046(5) 0.077(6) 0.026(5) 0.042(5) 0.040(4)
C40 0.065(5) 0.058(5) 0.050(5) 0.019(5) 0.012(4) 0.026(5)
C41 0.077(6) 0.063(6) 0.062(6) 0.023(5) 0.036(5) 0.026(5)
C42 0.053(5) 0.057(6) 0.099(7) 0.020(5) 0.052(5) 0.018(5)
C43 0.047(5) 0.049(5) 0.062(5) 0.015(5) 0.020(4) 0.015(4)

loop_
_atom_type_symbol
_atom_type_description
_atom_type_scat_dispersion_real
_atom_type_scat_dispersion_imag
_atom_type_scat_source
C C 0.0033 0.0016 'International Tables Vol C Tables 4.2.6.8 and 6.1.1.4'
H H 0.0000 0.0000 'International Tables Vol C Tables 4.2.6.8 and 6.1.1.4'
N N 0.0061 0.0033 'International Tables Vol C Tables 4.2.6.8 and 6.1.1.4'
O O 0.0106 0.0060 'International Tables Vol C Tables 4.2.6.8 and 6.1.1.4'
Ir Ir -1.4442 7.9887 'International Tables Vol C Tables 4.2.6.8 and 6.1.1.4'

loop_
_geom_angle_atom_site_label_1
_geom_angle_atom_site_label_2
_geom_angle_atom_site_label_3
_geom_angle
C20 Ir1 C29 89.7(2)
C20 Ir1 N1 79.3(2)
C29 Ir1 N1 90.8(2)
C20 Ir1 C35 107.5(2)
C29 Ir1 C35 106.8(3)
N1 Ir1 C35 161.0(2)
C20 Ir1 C37 118.3(3)
C29 Ir1 C37 151.7(3)
N1 Ir1 C37 97.7(2)
C35 Ir1 C37 63.3(2)
C20 Ir1 C34 144.8(2)
C29 Ir1 C34 92.4(2)
N1 Ir1 C34 135.7(2)
C35 Ir1 C34 38.8(2)
C37 Ir1 C34 62.9(2)
C20 Ir1 C36 96.4(2)
C29 Ir1 C36 144.5(3)
N1 Ir1 C36 124.8(3)
C35 Ir1 C36 38.1(2)
C37 Ir1 C36 36.8(2)
C34 Ir1 C36 63.3(2)
C20 Ir1 C38 156.2(2)
C29 Ir1 C38 113.8(3)
N1 Ir1 C38 102.7(2)
C35 Ir1 C38 63.8(2)
C37 Ir1 C38 38.0(2)
C34 Ir1 C38 37.2(2)
C36 Ir1 C38 62.7(2)
C17 N1 C18 110.6(5)
C17 N1 Ir1 116.5(4)
C18 N1 Ir1 111.2(4)
C32 O2 C33 116.6(5)
C30 O4 C31 116.4(5)
C2 C1 C14 120.6(7)
C2 C1 C17 118.5(6)
C14 C1 C17 120.7(6)
C3 C2 C1 118.6(6)
C3 C2 C28 118.8(7)
C1 C2 C28 122.6(7)
C2 C3 C11 122.9(7)
C5 C4 C11 119.9(8)
C4 C5 C12 120.8(8)
C7 C6 C12 118.4(10)
C6 C7 C8 123.5(10)
C7 C8 C13 117.7(10)
C10 C9 C13 121.6(8)
C9 C10 C14 121.3(8)
C16 C11 C3 117.7(7)
C16 C11 C4 120.9(7)
C3 C11 C4 121.5(8)
C15 C12 C6 119.4(9)
C15 C12 C5 119.7(8)
C6 C12 C5 120.9(9)
C15 C13 C8 121.1(9)
C15 C13 C9 118.6(7)
C8 C13 C9 120.3(10)
C16 C14 C1 119.2(7)
C16 C14 C10 118.0(6)
C1 C14 C10 122.8(7)
C13 C15 C12 119.7(8)
C13 C15 C16 120.5(8)
C12 C15 C16 119.7(9)
C11 C16 C14 121.0(7)
C11 C16 C15 119.0(8)
C14 C16 C15 120.0(8)
C1 C17 N1 114.9(5)
C27 C18 C19 125.0(7)
C27 C18 N1 122.0(7)
C19 C18 N1 112.7(6)
C18 C19 C20 118.8(7)
C18 C19 C24 116.7(6)
C20 C19 C24 124.5(6)
C21 C20 C19 115.1(7)
C21 C20 Ir1 129.8(5)
C19 C20 Ir1 115.0(5)
C20 C21 C22 121.1(7)
C23 C22 C21 123.2(7)
C22 C23 C24 118.9(8)
C23 C24 C25 122.9(8)
C23 C24 C19 117.0(7)
C25 C24 C19 120.0(7)
C26 C25 C24 119.4(8)
C25 C26 C27 122.2(7)
C18 C27 C26 116.4(7)
C29 C28 C30 121.7(6)
C29 C28 C2 124.1(6)
C30 C28 C2 114.0(6)
C28 C29 C32 118.5(6)
C28 C29 Ir1 127.9(5)
C32 C29 Ir1 113.3(4)
O3 C30 O4 121.7(7)
O3 C30 C28 125.9(7)
O4 C30 C28 112.4(6)
O1 C32 O2 123.0(6)
O1 C32 C29 127.2(6)
O2 C32 C29 109.6(6)
C38 C34 C35 107.9(6)
C38 C34 C39 125.3(7)
C35 C34 C39 126.7(6)
C38 C34 Ir1 72.6(4)
C35 C34 Ir1 68.3(4)
C39 C34 Ir1 126.1(4)
C36 C35 C34 107.8(6)
C36 C35 C40 125.7(6)
C34 C35 C40 124.7(7)
C36 C35 Ir1 74.0(4)
C34 C35 Ir1 72.8(4)
C40 C35 Ir1 131.1(4)
C37 C36 C35 107.4(6)
C37 C36 C41 128.3(7)
C35 C36 C41 124.3(7)
C37 C36 Ir1 70.4(4)
C35 C36 Ir1 67.8(3)
C41 C36 Ir1 128.5(5)
C36 C37 C38 109.8(6)
C36 C37 C42 126.0(7)
C38 C37 C42 124.1(7)
C36 C37 Ir1 72.8(4)
C38 C37 Ir1 72.5(4)
C42 C37 Ir1 124.8(4)
C34 C38 C37 106.7(6)
C34 C38 C43 125.7(7)
C37 C38 C43 127.4(7)
C34 C38 Ir1 70.2(4)
C37 C38 Ir1 69.5(4)
C43 C38 Ir1 129.2(4)

loop_
_geom_bond_atom_site_label_1
_geom_bond_atom_site_label_2
_geom_bond_distance
Ir1 C20 2.047(7)
Ir1 C29 2.056(6)
Ir1 N1 2.142(5)
Ir1 C35 2.156(6)
Ir1 C37 2.207(6)
Ir1 C34 2.217(6)
Ir1 C36 2.239(6)
Ir1 C38 2.248(6)
N1 C17 1.487(7)
N1 C18 1.489(8)
O1 C32 1.208(6)
O2 C32 1.351(7)
O2 C33 1.452(7)
O3 C30 1.209(6)
O4 C30 1.357(7)
O4 C31 1.426(7)
C1 C2 1.391(8)
C1 C14 1.414(8)
C1 C17 1.478(8)
C2 C3 1.382(8)
C2 C28 1.479(8)
C3 C11 1.407(8)
C4 C5 1.355(9)
C4 C11 1.429(9)
C5 C12 1.433(10)
C6 C7 1.359(12)
C6 C12 1.428(10)
C7 C8 1.376(12)
C8 C13 1.411(10)
C9 C10 1.331(8)
C9 C13 1.444(10)
C10 C14 1.446(9)
C11 C16 1.394(9)
C12 C15 1.400(10)
C13 C15 1.378(10)
C14 C16 1.405(9)
C15 C16 1.433(9)
C18 C27 1.358(9)
C18 C19 1.403(8)
C19 C20 1.413(8)
C19 C24 1.414(9)
C20 C21 1.380(8)
C21 C22 1.393(9)
C22 C23 1.360(9)
C23 C24 1.402(8)
C24 C25 1.413(9)
C25 C26 1.372(9)
C26 C27 1.416(9)
C28 C29 1.352(8)
C28 C30 1.475(8)
C29 C32 1.488(8)
C34 C38 1.425(8)
C34 C35 1.455(8)
C34 C39 1.471(8)
C35 C36 1.438(9)
C35 C40 1.504(8)
C36 C37 1.403(8)
C36 C41 1.488(8)
C37 C38 1.451(9)
C37 C42 1.524(8)
C38 C43 1.507(8)
